data_2009969
loop_
_publ_author_name
'Kettmann, V.'
'Dunaj-Jur\u co, M.'
'Steinborn, D.'
'Ludwig, M.'

_publ_section_title Bis(dimethylglyoximato-<i>N</i>,<i>N</i>')(ethyl)(triphenylphosphine)rhodium(III)
_journal_issue 8
_journal_name_full 'Acta Crystallographica Section C'
_journal_page_first 1239
_journal_page_last 1241
_journal_paper_doi 10.1107/S0108270194000107
_journal_volume 50
_journal_year 1994
_chemical_formula_sum 'C28 H34 N4 O4 P Rh'
_chemical_formula_weight 624.5
_space_group_crystal_system monoclinic
_space_group_IT_number 4
_space_group_name_Hall 'P 2yb'
_space_group_name_H-M_alt 'P 1 21 1'
_atom_type_scat_source IntTabIV
_cell_angle_alpha 90
_cell_angle_beta 105.74(6)
_cell_angle_gamma 90
_cell_formula_units_Z 2
_cell_length_a 8.707(4)
_cell_length_b 15.490(10)
_cell_length_c 10.476(5)
_cell_measurement_reflns_used 15
_cell_measurement_temperature 293
_cell_measurement_theta_max 16
_cell_measurement_theta_min 8
_cell_volume 1359.9(13)
_diffrn_measurement_device 'Syntex P21'
_diffrn_measurement_method \q/2\q
_diffrn_radiation_type MoK\a
_diffrn_radiation_wavelength 0.71069
_diffrn_reflns_av_R_equivalents 0.039
_diffrn_reflns_limit_h_max 11
_diffrn_reflns_limit_h_min 0
_diffrn_reflns_limit_k_max 20
_diffrn_reflns_limit_k_min 0
_diffrn_reflns_limit_l_max 12
_diffrn_reflns_limit_l_min -13
_diffrn_reflns_number 3442
_diffrn_reflns_theta_max 27.5
_diffrn_standards_decay_% <4
_diffrn_standards_interval_time 90
_diffrn_standards_number 2
_exptl_absorpt_coefficient_mu 0.71
_exptl_absorpt_correction_T_max 1.0
_exptl_absorpt_correction_T_min 0.71
_exptl_absorpt_correction_type 'empirical \y scan'
_exptl_crystal_colour 'Brownish yellow'
_exptl_crystal_density_diffrn 1.525
_exptl_crystal_density_meas 1.53
_exptl_crystal_density_method ' flotation in CHBr3/cyclohexane'
_exptl_crystal_description Prism
_exptl_crystal_size_max 0.40
_exptl_crystal_size_mid 0.20
_exptl_crystal_size_min 0.15
_refine_diff_density_max 0.96
_refine_diff_density_min -0.85
_refine_ls_goodness_of_fit_obs 1.42
_refine_ls_hydrogen_treatment noref
_refine_ls_number_parameters 343
_refine_ls_number_reflns 1841
_refine_ls_R_factor_obs 0.052
_refine_ls_shift/esd_max 0.06
_refine_ls_structure_factor_coef F
_refine_ls_weighting_details 'w = 1/[\s^2^(F~o~) + 0.0009(F~o~)^2^]'
_refine_ls_weighting_scheme calc
_refine_ls_wR_factor_obs 0.050
_reflns_number_observed 1841
_reflns_number_total 3256
_reflns_observed_criterion I>=2\s(I)
_cod_data_source_file ka1050.cif
_cod_data_source_block ka1050_structure_1_of_1
_cod_depositor_comments
;
 Adding the _atom_site_type_symbol data item.

 Antanas Vaitkus,
 2017-01-28

The following automatic conversions were performed:

'_refine_ls_weighting_scheme' value 'w = 1/[\s^2^(F~o~) +
0.0009(F~o~)^2^]' was changed to 'calc'. New tag
'_refine_ls_weighting_details' was created. The value of the new tag
was set to 'w = 1/[\s^2^(F~o~) + 0.0009(F~o~)^2^]'.

Automatic conversion script
Id: cif_fix_values 3143 2015-03-26 13:38:13Z robertas 
;
_cod_original_cell_volume 1360(2)
_cod_original_sg_symbol_H-M 'P 21'
_cod_original_formula_sum 'C28 H34 N4 O4 P1 Rh1'
_cod_database_code 2009969

loop_
_space_group_symop_id
_space_group_symop_operation_xyz
1 x,y,z
2 -x,y+1/2,-z

loop_
_atom_site_label
_atom_site_type_symbol
_atom_site_fract_x
_atom_site_fract_y
_atom_site_fract_z
Rh(1) Rh .17530(10) .24860(10) .30800(10)
P(1) P .0265(3) .29260(10) .0826(2)
O(1) O .3388(7) .4107(4) .3399(6)
O(2) O -.1152(6) .2110(4) .3836(6)
O(3) O .0384(6) .0819(6) .3020(6)
O(4) O .4802(7) .2845(3) .2617(6)
N(1) N .2161(8) .3722(4) .3591(5)
N(2) N -.0068(7) .2741(5) .3797(6)
N(3) N .1594(7) .1238(4) .2808(5)
N(4) N .3677(6) .2235(3) .2624(6)
C(1) C .1151(11) .4062(5) .4090(8)
C(2) C -.0168(14) .3526(6) .4202(8)
C(3) C .1267(12) .4932(6) .4573(10)
C(4) C -.1449(14) .3816(8) .4768(11)
C(5) C .2773(10) .0868(5) .2545(8)
C(6) C .4007(9) .1462(6) .2411(8)
C(7) C .2952(12) -.0085(7) .2482(10)
C(8) C .5519(10) .1157(6) .2131(10)
C(9) C .1433(9) .3261(6) -.0278(8)
C(10) C .2621(9) .2712(4) -.0368(8)
C(11) C .3482(10) .2859(5) -.1256(9)
C(12) C .3315(11) .3624(7) -.1878(9)
C(13) C .2160(10) .4195(7) -.1824(9)
C(14) C .1247(11) .4018(6) -.0946(8)
C(15) C -.0968(10) .3852(5) .0941(7)
C(16) C -.0344(9) .4649(5) .1239(7)
C(17) C -.1395(12) .5314(6) .1359(9)
C(18) C -.2990(10) .5120(5) .1228(9)
C(19) C -.3557(9) .4339(5) .0953(8)
C(20) C -.2649(10) .3694(5) .0770(9)
C(21) C -.1130(8) .2210(4) -.0287(8)
C(22) C -.1607(9) .2352(6) -.1638(7)
C(23) C -.2610(11) .1883(7) -.2514(9)
C(24) C -.3208(11) .1183(5) -.2102(8)
C(25) C -.2701(11) .0963(6) -.0749(10)
C(26) C -.1622(10) .1472(5) .0187(10)
C(27) C .3078(10) .2259(5) .5005(8)
C(28) C .2477(15) .1549(7) .5767(10)
H(O2) H -.0601 .1531 .3532
H(O4) H .4248 .3403 .2897
H1C3 H .2367 .5041 .5304
H2C3 H .1275 .5391 .3856
H3C3 H .0418 .5132 .5027
H1C4 H -.2623 .3732 .4060
H2C4 H -.1598 .3449 .5559
H3C4 H -.1414 .4428 .5014
H1C7 H .2880 -.0386 .3304
H2C7 H .2039 -.0328 .1699
H3C7 H .3989 -.0248 .2274
H1C8 H .5692 .1401 .1298
H2C8 H .6523 .1347 .2895
H3C8 H .5598 .0506 .2102
HC10 H .2859 .2101 .0204
HC11 H .4403 .2378 -.1401
HC12 H .4066 .3759 .2569
HC13 H .2005 .4823 -.2376
HC14 H .0299 .4457 -.0841
HC16 H .0908 .4764 .1387
HC17 H -.0935 .5982 .1581
HC18 H -.3758 .5649 .1355
HC19 H -.4851 .4234 .0887
HC20 H -.3142 .3035 .0488
HC22 H -.1034 .2908 -.2025
HC23 H -.2989 .2045 -.3064
HC24 H -.4076 .0804 -.2778
HC25 H -.3165 .0340 -.0470
HC26 H -.1277 .1309 .1192
H1C27 H .4280 .2047 .5057
H2C27 H .3128 .2830 .5633
H1C28 H .2401 .0942 .5215
H2C28 H .3216 .1482 .6772
H3C28 H .1232 .1732 .5799

loop_
_geom_angle_atom_site_label_1
_geom_angle_atom_site_label_2
_geom_angle_atom_site_label_3
_geom_angle
_geom_angle_publ_flag
N(1) Rh(1) N(2) 79.0(2) yes
N(3) Rh(1) N(4) 78.0(2) yes
P(1) Rh(1) N(1) 90.1(2) yes
P(1) Rh(1) N(2) 92.4(2) yes
P(1) Rh(1) N(3) 97.8(2) yes
P(1) Rh(1) N(4) 95.0(2) yes
P(1) Rh(1) C(27) 173.6(2) yes
Rh(1) C(27) C(28) 116.9(6) yes
Rh(1) P(1) C(9) 116.8(3) yes
Rh(1) P(1) C(15) 108.8(3) yes
Rh(1) P(1) C(21) 122.2(3) yes
C(9) P(1) C(15) 105.1(4) yes
C(9) P(1) C(21) 99.2(4) yes
C(15) P(1) C(21) 102.7(5) yes

loop_
_geom_bond_atom_site_label_1
_geom_bond_atom_site_label_2
_geom_bond_distance
_geom_bond_publ_flag
Rh(1) P(1) 2.461(2) yes
Rh(1) C(27) 2.064(7) yes
Rh(1) N(1) 1.993(6) yes
Rh(1) N(2) 1.970(6) yes
Rh(1) N(3) 1.954(6) yes
Rh(1) N(4) 1.903(6) yes
P(1) C(9) 1.811(8) yes
P(1) C(15) 1.815(8) yes
P(1) C(21) 1.815(8) yes
N(1) O(1) 1.286(8) yes
N(2) O(2) 1.366(8) yes
N(3) O(3) 1.306(8) yes
N(4) O(4) 1.364(7) yes
N(1) C(1) 1.255(11) no
C(1) C(2) 1.448(14) no
C(1) C(3) 1.433(12) no
N(2) C(2) 1.299(11) no
C(2) C(4) 1.468(16) no
N(3) C(5) 1.270(10) no
C(5) C(6) 1.450(11) no
C(5) C(7) 1.486(13) no
N(4) C(6) 1.264(10) no
C(6) C(8) 1.500(12) no
C(27) C(28) 1.531(14) no
C(9) C(10) 1.362(11) no
C(10) C(11) 1.363(12) no
C(11) C(12) 1.342(12) no
C(12) C(13) 1.352(13) no
C(13) C(14) 1.396(13) no
C(14) C(9) 1.351(12) no
C(15) C(16) 1.351(10) no
C(16) C(17) 1.406(12) no
C(17) C(18) 1.391(13) no
C(18) C(19) 1.308(11) no
C(19) C(20) 1.321(11) no
C(20) C(15) 1.446(12) no
C(21) C(22) 1.380(10) no
C(22) C(23) 1.303(12) no
C(23) C(24) 1.325(13) no
C(24) C(25) 1.407(13) no
C(25) C(26) 1.402(13) no
C(26) C(21) 1.361(11) no
